data_4326224
loop_
_publ_author_name
'Albert Escuer'
'Jordi Esteban'
'Olivier Roubeau'

_publ_section_title
;
 Ni5, Ni8, and Ni10 Clusters with 2,6-Diacetylpyridine-dioxime as a Ligand
;
_journal_name_full 'Inorganic Chemistry'
_journal_page_first 8893
_journal_page_last 8901
_journal_paper_doi 10.1021/ic200895q
_journal_volume 50
_journal_year 2011
_chemical_formula_moiety 'C40 H56 N16 Ni8 O28, 7(C H4 O)'
_chemical_formula_sum 'C47 H84 N16 Ni8 O35'
_chemical_formula_weight 1902.95
_chemical_name_systematic
; 
 ? 
;
_space_group_IT_number 2
_symmetry_cell_setting triclinic
_symmetry_space_group_name_Hall '-P 1'
_symmetry_space_group_name_H-M 'P -1'
_atom_sites_solution_hydrogens geom
_atom_sites_solution_primary direct
_atom_sites_solution_secondary difmap
_audit_creation_method SHELXL-97
_cell_angle_alpha 86.483(11)
_cell_angle_beta 67.605(11)
_cell_angle_gamma 84.672(12)
_cell_formula_units_Z 1
_cell_length_a 11.261(2)
_cell_length_b 12.292(3)
_cell_length_c 13.577(3)
_cell_measurement_reflns_used 4352
_cell_measurement_temperature 100(2)
_cell_measurement_theta_max 24.52
_cell_measurement_theta_min 2.29
_cell_volume 1729.4(7)
_computing_cell_refinement 'BRUKER APEX2'
_computing_data_collection 'BRUKER APEX2'
_computing_data_reduction 'BRUKER APEX2'
_computing_structure_refinement 'SHELXL-97 (Sheldrick, 1997)'
_computing_structure_solution 'SHELXS-97 (Sheldrick, 1990)'
_diffrn_ambient_temperature 100(2)
_diffrn_measured_fraction_theta_full 0.994
_diffrn_measured_fraction_theta_max 0.993
_diffrn_measurement_device_type 'Bruker X8 KappaAPEXII'
_diffrn_measurement_method 'omega and phi scans'
_diffrn_radiation_monochromator graphite
_diffrn_radiation_source 'fine-focus sealed tube'
_diffrn_radiation_type MoK\a
_diffrn_radiation_wavelength 0.71073
_diffrn_reflns_av_R_equivalents 0.0884
_diffrn_reflns_av_sigmaI/netI 0.0944
_diffrn_reflns_limit_h_max 14
_diffrn_reflns_limit_h_min -13
_diffrn_reflns_limit_k_max 15
_diffrn_reflns_limit_k_min -15
_diffrn_reflns_limit_l_max 16
_diffrn_reflns_limit_l_min -16
_diffrn_reflns_number 42618
_diffrn_reflns_theta_full 26.35
_diffrn_reflns_theta_max 26.37
_diffrn_reflns_theta_min 1.62
_exptl_absorpt_coefficient_mu 2.433
_exptl_absorpt_correction_T_max 0.95
_exptl_absorpt_correction_T_min 0.66
_exptl_absorpt_correction_type multi-scan
_exptl_absorpt_process_details 'ABSPACK in CrysalisPRO suite'
_exptl_crystal_colour orange
_exptl_crystal_density_diffrn 1.828
_exptl_crystal_description plate
_exptl_crystal_F_000 970
_exptl_crystal_size_max 0.20
_exptl_crystal_size_mid 0.18
_exptl_crystal_size_min 0.02
_platon_squeeze_details ' ?'
_refine_diff_density_max 2.556
_refine_diff_density_min -1.129
_refine_diff_density_rms 0.147
_refine_ls_extinction_method none
_refine_ls_goodness_of_fit_ref 1.050
_refine_ls_hydrogen_treatment mixed
_refine_ls_matrix_type full
_refine_ls_number_parameters 451
_refine_ls_number_reflns 7015
_refine_ls_number_restraints 54
_refine_ls_restrained_S_all 1.065
_refine_ls_R_factor_all 0.0946
_refine_ls_R_factor_gt 0.0584
_refine_ls_shift/su_max 0.000
_refine_ls_shift/su_mean 0.000
_refine_ls_structure_factor_coef Fsqd
_refine_ls_weighting_details 'calc w=1/[\s^2^(Fo^2^)+(0.0793P)^2^+0.0000P] where P=(Fo^2^+2Fc^2^)/3'
_refine_ls_weighting_scheme calc
_refine_ls_wR_factor_gt 0.1458
_refine_ls_wR_factor_ref 0.1600
_reflns_number_gt 4517
_reflns_number_total 7015
_reflns_threshold_expression >2sigma(I)
_cod_data_source_file ic200895q_si_005_2.cif
_cod_data_source_block je480
_cod_original_cell_volume 1729.4(6)
_cod_database_code 4326224

loop_
_symmetry_equiv_pos_as_xyz
'x, y, z'
'-x, -y, -z'

loop_
_atom_site_label
_atom_site_type_symbol
_atom_site_fract_x
_atom_site_fract_y
_atom_site_fract_z
_atom_site_U_iso_or_equiv
_atom_site_adp_type
_atom_site_occupancy
_atom_site_symmetry_multiplicity
_atom_site_calc_flag
_atom_site_refinement_flags
Ni1 Ni 0.71227(7) 0.07170(5) 0.54240(6) 0.0145(2) Uani 1 1 d .
Ni2 Ni 0.54673(7) 0.06076(5) 0.39023(6) 0.0152(2) Uani 1 1 d D
Ni3 Ni 0.40746(7) 0.05544(6) 0.22408(6) 0.0163(2) Uani 1 1 d D
Ni4 Ni 0.27035(7) 0.25387(6) 0.37533(6) 0.0173(2) Uani 1 1 d D
O1 O 0.5473(4) 0.2045(3) 0.4579(3) 0.0175(9) Uani 1 1 d D
O2 O 0.8502(4) -0.1343(3) 0.5562(3) 0.0204(9) Uani 1 1 d .
O3 O 0.3706(4) 0.0186(3) 0.5109(3) 0.0170(9) Uani 1 1 d D
H3 H 0.322(5) 0.081(3) 0.530(4) 0.020 Uiso 1 1 d D
O4 O 0.4372(4) 0.1476(3) 0.3153(3) 0.0168(9) Uani 1 1 d D
H4 H 0.4905(16) 0.1985(13) 0.2805(15) 0.020 Uiso 1 1 d D
O5 O 0.7165(4) 0.0941(3) 0.2645(3) 0.0250(10) Uani 1 1 d D
H5 H 0.780(4) 0.040(4) 0.243(5) 0.030 Uiso 1 1 d D
O6 O 0.5651(4) -0.0791(3) 0.3118(3) 0.0196(9) Uani 1 1 d .
O7 O 0.2524(4) 0.2523(3) 0.2319(3) 0.0208(10) Uani 1 1 d .
O8 O 0.3024(4) 0.2556(4) 0.5159(3) 0.0285(11) Uani 1 1 d D
H8 H 0.3940(18) 0.253(4) 0.512(4) 0.034 Uiso 1 1 d D
O10 O 0.3742(4) 0.3928(3) 0.3290(4) 0.0285(11) Uani 1 1 d .
O11 O 0.5409(5) 0.3246(3) 0.1962(4) 0.0329(11) Uani 1 1 d .
O12 O 0.5171(5) 0.4967(4) 0.2272(4) 0.0556(15) Uani 1 1 d U
O13 O 0.1141(4) 0.3698(3) 0.4312(4) 0.0296(11) Uani 1 1 d .
O14 O -0.0552(9) 0.4756(7) 0.4338(8) 0.133(3) Uani 1 1 d U
O15 O -0.0146(10) 0.3158(8) 0.3720(8) 0.131(3) Uani 1 1 d U
N1 N 0.7784(5) 0.1675(4) 0.6004(4) 0.0164(11) Uani 1 1 d .
N2 N 0.6273(5) 0.2004(4) 0.5107(4) 0.0183(11) Uani 1 1 d .
N3 N 0.8245(5) -0.0299(4) 0.5831(4) 0.0158(11) Uani 1 1 d .
N4 N 0.3827(5) -0.0277(4) 0.1309(4) 0.0195(11) Uani 1 1 d .
N5 N 0.5083(5) -0.0692(4) 0.2419(4) 0.0159(11) Uani 1 1 d .
N6 N 0.2960(5) 0.1570(4) 0.1865(4) 0.0170(11) Uani 1 1 d .
N7 N 0.4766(6) 0.4046(4) 0.2505(5) 0.0324(14) Uani 1 1 d .
N8 N 0.0198(9) 0.3862(7) 0.4022(8) 0.085(2) Uani 1 1 d U
C1 C 0.7355(6) 0.2738(5) 0.6005(5) 0.0175(13) Uani 1 1 d .
C2 C 0.7792(6) 0.3491(5) 0.6494(5) 0.0213(14) Uani 1 1 d .
H2A H 0.7523 0.4246 0.6490 0.026 Uiso 1 1 calc R
C3 C 0.8628(6) 0.3105(5) 0.6985(5) 0.0213(14) Uani 1 1 d .
H3A H 0.8924 0.3601 0.7334 0.026 Uiso 1 1 calc R
C4 C 0.9042(6) 0.2003(5) 0.6975(5) 0.0230(14) Uani 1 1 d .
H4A H 0.9615 0.1744 0.7315 0.028 Uiso 1 1 calc R
C5 C 0.8601(6) 0.1286(4) 0.6456(4) 0.0159(13) Uani 1 1 d .
C6 C 0.6500(6) 0.2915(4) 0.5423(4) 0.0161(13) Uani 1 1 d .
C7 C 0.5920(6) 0.3997(4) 0.5215(5) 0.0258(15) Uani 1 1 d .
H7A H 0.5858 0.4006 0.4514 0.039 Uiso 1 1 calc R
H7B H 0.6462 0.4571 0.5229 0.039 Uiso 1 1 calc R
H7C H 0.5058 0.4129 0.5765 0.039 Uiso 1 1 calc R
C8 C 0.8902(6) 0.0114(5) 0.6314(5) 0.0180(13) Uani 1 1 d .
C9 C 0.9872(6) -0.0533(5) 0.6666(5) 0.0223(14) Uani 1 1 d .
H9A H 0.9713 -0.1309 0.6727 0.034 Uiso 1 1 calc R
H9B H 0.9798 -0.0281 0.7359 0.034 Uiso 1 1 calc R
H9C H 1.0741 -0.0432 0.6141 0.034 Uiso 1 1 calc R
C10 C 0.7825(6) 0.1912(5) 0.2467(5) 0.0325(17) Uani 1 1 d .
H10A H 0.8524 0.1896 0.1762 0.049 Uiso 1 1 calc R
H10B H 0.8185 0.1959 0.3015 0.049 Uiso 1 1 calc R
H10C H 0.7221 0.2550 0.2501 0.049 Uiso 1 1 calc R
C11 C 0.4410(6) -0.1288(5) 0.1149(4) 0.0198(14) Uani 1 1 d .
C12 C 0.4254(6) -0.1926(5) 0.0403(5) 0.0280(16) Uani 1 1 d .
H12A H 0.4662 -0.2643 0.0272 0.034 Uiso 1 1 calc R
C13 C 0.3510(7) -0.1506(5) -0.0135(5) 0.0309(16) Uani 1 1 d .
H13A H 0.3389 -0.1945 -0.0637 0.037 Uiso 1 1 calc R
C14 C 0.2916(6) -0.0450(6) 0.0029(5) 0.0284(16) Uani 1 1 d .
H14A H 0.2413 -0.0161 -0.0364 0.034 Uiso 1 1 calc R
C15 C 0.3082(6) 0.0166(5) 0.0779(4) 0.0189(14) Uani 1 1 d .
C16 C 0.5158(6) -0.1528(5) 0.1827(5) 0.0201(14) Uani 1 1 d .
C17 C 0.5925(7) -0.2580(5) 0.1891(5) 0.0279(16) Uani 1 1 d .
H17A H 0.6809 -0.2427 0.1771 0.042 Uiso 1 1 calc R
H17B H 0.5936 -0.3072 0.1345 0.042 Uiso 1 1 calc R
H17C H 0.5529 -0.2927 0.2597 0.042 Uiso 1 1 calc R
C18 C 0.2576(6) 0.1262(5) 0.1131(5) 0.0219(14) Uani 1 1 d .
C19 C 0.1659(6) 0.1954(5) 0.0755(5) 0.0296(16) Uani 1 1 d .
H19A H 0.0944 0.2265 0.1370 0.044 Uiso 1 1 calc R
H19B H 0.1321 0.1504 0.0364 0.044 Uiso 1 1 calc R
H19C H 0.2109 0.2547 0.0284 0.044 Uiso 1 1 calc R
C20 C 0.2294(7) 0.3138(6) 0.6091(5) 0.0410(19) Uani 1 1 d .
H20A H 0.2534 0.2840 0.6681 0.062 Uiso 1 1 calc R
H20B H 0.1375 0.3065 0.6271 0.062 Uiso 1 1 calc R
H20C H 0.2466 0.3912 0.5968 0.062 Uiso 1 1 calc R
O1S O 0.6838(10) 0.5125(9) 0.9328(8) 0.155(4) Uani 1 1 d U
C1S C 0.8103(13) 0.5422(10) 0.8445(11) 0.112(4) Uani 1 1 d U

loop_
_atom_site_aniso_label
_atom_site_aniso_U_11
_atom_site_aniso_U_22
_atom_site_aniso_U_33
_atom_site_aniso_U_23
_atom_site_aniso_U_13
_atom_site_aniso_U_12
Ni1 0.0178(4) 0.0085(4) 0.0206(4) -0.0018(3) -0.0115(4) 0.0020(3)
Ni2 0.0184(5) 0.0109(4) 0.0186(4) -0.0017(3) -0.0098(4) 0.0016(3)
Ni3 0.0219(5) 0.0123(4) 0.0180(4) -0.0028(3) -0.0111(4) -0.0004(3)
Ni4 0.0224(5) 0.0105(4) 0.0225(4) -0.0028(3) -0.0129(4) 0.0024(3)
O1 0.019(2) 0.016(2) 0.023(2) -0.0014(17) -0.014(2) -0.0005(18)
O2 0.022(2) 0.012(2) 0.026(2) -0.0015(17) -0.009(2) 0.0046(18)
O3 0.020(2) 0.010(2) 0.022(2) -0.0048(17) -0.009(2) 0.0036(17)
O4 0.022(2) 0.012(2) 0.019(2) -0.0033(17) -0.0097(19) -0.0009(17)
O5 0.018(3) 0.019(2) 0.033(3) 0.002(2) -0.004(2) -0.0011(19)
O6 0.028(3) 0.014(2) 0.020(2) -0.0033(17) -0.012(2) 0.0022(18)
O7 0.024(3) 0.018(2) 0.022(2) -0.0036(18) -0.011(2) 0.0071(19)
O8 0.026(3) 0.033(3) 0.030(3) -0.015(2) -0.015(2) 0.007(2)
O10 0.028(3) 0.015(2) 0.036(3) -0.002(2) -0.003(2) -0.005(2)
O11 0.042(3) 0.014(2) 0.034(3) -0.003(2) -0.006(2) 0.001(2)
O12 0.062(3) 0.024(2) 0.065(3) -0.008(2) -0.002(3) -0.012(2)
O13 0.024(3) 0.026(2) 0.042(3) 0.000(2) -0.018(2) 0.011(2)
O14 0.127(6) 0.094(5) 0.170(7) -0.028(5) -0.055(6) 0.044(4)
O15 0.138(7) 0.106(6) 0.170(7) -0.040(5) -0.078(6) 0.004(5)
N1 0.018(3) 0.015(3) 0.016(3) -0.003(2) -0.006(2) 0.002(2)
N2 0.018(3) 0.015(3) 0.024(3) -0.002(2) -0.010(2) -0.002(2)
N3 0.018(3) 0.011(2) 0.016(3) -0.001(2) -0.004(2) 0.001(2)
N4 0.022(3) 0.015(3) 0.020(3) -0.004(2) -0.005(2) -0.004(2)
N5 0.019(3) 0.013(2) 0.018(3) -0.005(2) -0.007(2) -0.004(2)
N6 0.019(3) 0.019(3) 0.014(3) 0.001(2) -0.007(2) -0.002(2)
N7 0.038(4) 0.013(3) 0.048(4) -0.002(3) -0.018(3) 0.001(3)
N8 0.077(5) 0.063(5) 0.121(6) -0.004(4) -0.048(5) 0.012(4)
C1 0.017(3) 0.017(3) 0.020(3) -0.001(3) -0.008(3) -0.002(3)
C2 0.023(4) 0.012(3) 0.030(4) -0.004(3) -0.011(3) -0.001(3)
C3 0.021(4) 0.018(3) 0.028(4) -0.006(3) -0.013(3) -0.001(3)
C4 0.019(4) 0.028(4) 0.024(3) 0.000(3) -0.011(3) -0.002(3)
C5 0.017(3) 0.016(3) 0.012(3) -0.003(2) -0.003(3) 0.002(3)
C6 0.015(3) 0.013(3) 0.017(3) -0.001(2) -0.003(3) 0.002(2)
C7 0.037(4) 0.009(3) 0.038(4) -0.001(3) -0.022(3) 0.000(3)
C8 0.017(3) 0.019(3) 0.019(3) 0.000(3) -0.008(3) -0.002(3)
C9 0.018(4) 0.022(3) 0.029(4) 0.006(3) -0.012(3) 0.000(3)
C10 0.023(4) 0.036(4) 0.035(4) -0.009(3) -0.007(3) -0.002(3)
C11 0.018(4) 0.021(3) 0.015(3) -0.003(3) 0.001(3) -0.007(3)
C12 0.030(4) 0.022(3) 0.029(4) -0.014(3) -0.005(3) -0.004(3)
C13 0.034(4) 0.036(4) 0.025(4) -0.014(3) -0.011(3) -0.007(3)
C14 0.025(4) 0.042(4) 0.020(4) -0.007(3) -0.008(3) -0.012(3)
C15 0.023(4) 0.026(3) 0.012(3) -0.002(3) -0.010(3) -0.007(3)
C16 0.023(4) 0.015(3) 0.019(3) -0.003(3) -0.003(3) -0.008(3)
C17 0.039(4) 0.010(3) 0.029(4) -0.006(3) -0.006(3) 0.002(3)
C18 0.022(4) 0.026(4) 0.019(3) 0.001(3) -0.009(3) -0.006(3)
C19 0.025(4) 0.039(4) 0.028(4) -0.003(3) -0.015(3) 0.001(3)
C20 0.040(5) 0.057(5) 0.024(4) -0.005(4) -0.011(4) 0.004(4)
O1S 0.128(7) 0.203(9) 0.119(7) 0.029(7) -0.029(6) -0.043(7)
C1S 0.117(9) 0.099(8) 0.119(9) 0.006(7) -0.039(6) -0.035(7)

loop_
_atom_type_symbol
_atom_type_description
_atom_type_scat_dispersion_real
_atom_type_scat_dispersion_imag
_atom_type_scat_source
C C 0.0033 0.0016 'International Tables Vol C Tables 4.2.6.8 and 6.1.1.4'
H H 0.0000 0.0000 'International Tables Vol C Tables 4.2.6.8 and 6.1.1.4'
N N 0.0061 0.0033 'International Tables Vol C Tables 4.2.6.8 and 6.1.1.4'
O O 0.0106 0.0060 'International Tables Vol C Tables 4.2.6.8 and 6.1.1.4'
Ni Ni 0.3393 1.1124 'International Tables Vol C Tables 4.2.6.8 and 6.1.1.4'

loop_
_geom_angle_atom_site_label_1
_geom_angle_atom_site_label_2
_geom_angle_atom_site_label_3
_geom_angle
_geom_angle_site_symmetry_1
_geom_angle_site_symmetry_3
N1 Ni1 O3 174.46(19) . 2_656
N1 Ni1 N2 82.4(2) . .
O3 Ni1 N2 93.51(18) 2_656 .
N1 Ni1 N3 82.1(2) . .
O3 Ni1 N3 102.18(18) 2_656 .
N2 Ni1 N3 164.1(2) . .
O6 Ni2 O1 173.95(16) . .
O6 Ni2 O3 91.03(15) . 2_656
O1 Ni2 O3 88.81(15) . 2_656
O6 Ni2 O4 94.54(15) . .
O1 Ni2 O4 86.51(14) . .
O3 Ni2 O4 170.04(16) 2_656 .
O6 Ni2 O5 83.81(17) . .
O1 Ni2 O5 90.21(16) . .
O3 Ni2 O5 97.26(16) 2_656 .
O4 Ni2 O5 91.55(16) . .
O6 Ni2 O3 92.17(15) . .
O1 Ni2 O3 93.84(15) . .
O3 Ni2 O3 84.50(16) 2_656 .
O4 Ni2 O3 87.04(15) . .
O5 Ni2 O3 175.62(16) . .
N4 Ni3 O4 176.89(19) . .
N4 Ni3 N6 83.1(2) . .
O4 Ni3 N6 95.42(19) . .
N4 Ni3 N5 83.1(2) . .
O4 Ni3 N5 98.45(18) . .
N6 Ni3 N5 166.1(2) . .
O2 Ni4 O7 95.11(16) 2_656 .
O2 Ni4 O8 87.66(17) 2_656 .
O7 Ni4 O8 176.02(17) . .
O2 Ni4 O13 89.21(17) 2_656 .
O7 Ni4 O13 91.33(16) . .
O8 Ni4 O13 91.56(17) . .
O2 Ni4 O10 169.72(17) 2_656 .
O7 Ni4 O10 91.35(17) . .
O8 Ni4 O10 86.31(18) . .
O13 Ni4 O10 82.64(17) . .
O2 Ni4 O4 95.34(15) 2_656 .
O7 Ni4 O4 88.92(15) . .
O8 Ni4 O4 87.97(16) . .
O13 Ni4 O4 175.40(16) . .
O10 Ni4 O4 92.76(16) . .
N2 O1 Ni2 114.0(3) . .
N3 O2 Ni4 124.5(3) . 2_656
Ni1 O3 Ni2 113.96(18) 2_656 2_656
Ni1 O3 Ni2 110.32(19) 2_656 .
Ni2 O3 Ni2 95.50(16) 2_656 .
Ni1 O3 H3 109(4) 2_656 .
Ni2 O3 H3 121(4) 2_656 .
Ni2 O3 H3 106(4) . .
Ni3 O4 Ni2 109.06(18) . .
Ni3 O4 Ni4 105.92(18) . .
Ni2 O4 Ni4 131.26(19) . .
Ni3 O4 H4 112.9(11) . .
Ni2 O4 H4 99.8(9) . .
Ni4 O4 H4 96.6(9) . .
C10 O5 Ni2 126.8(4) . .
C10 O5 H5 105(4) . .
Ni2 O5 H5 118(4) . .
N5 O6 Ni2 112.9(3) . .
N6 O7 Ni4 111.2(3) . .
C20 O8 Ni4 128.3(4) . .
C20 O8 H8 104(2) . .
Ni4 O8 H8 119(3) . .
N7 O10 Ni4 127.8(4) . .
N8 O13 Ni4 127.8(5) . .
C5 N1 C1 123.8(5) . .
C5 N1 Ni1 118.4(4) . .
C1 N1 Ni1 117.7(4) . .
C6 N2 O1 118.6(4) . .
C6 N2 Ni1 116.4(4) . .
O1 N2 Ni1 124.9(3) . .
C8 N3 O2 119.0(5) . .
C8 N3 Ni1 115.6(4) . .
O2 N3 Ni1 124.9(3) . .
C11 N4 C15 123.4(5) . .
C11 N4 Ni3 118.7(4) . .
C15 N4 Ni3 117.9(4) . .
C16 N5 O6 119.6(5) . .
C16 N5 Ni3 115.7(4) . .
O6 N5 Ni3 124.7(3) . .
C18 N6 O7 120.3(5) . .
C18 N6 Ni3 115.7(4) . .
O7 N6 Ni3 123.9(3) . .
O12 N7 O10 119.2(6) . .
O12 N7 O11 119.3(6) . .
O10 N7 O11 121.4(5) . .
O15 N8 O13 120.0(10) . .
O15 N8 O14 120.3(11) . .
O13 N8 O14 117.3(9) . .
N1 C1 C2 119.4(5) . .
N1 C1 C6 110.9(5) . .
C2 C1 C6 129.7(5) . .
C3 C2 C1 118.0(5) . .
C3 C2 H2A 121.0 . .
C1 C2 H2A 121.0 . .
C2 C3 C4 121.1(5) . .
C2 C3 H3A 119.5 . .
C4 C3 H3A 119.5 . .
C3 C4 C5 118.8(5) . .
C3 C4 H4A 120.6 . .
C5 C4 H4A 120.6 . .
N1 C5 C4 119.0(5) . .
N1 C5 C8 111.5(5) . .
C4 C5 C8 129.6(5) . .
N2 C6 C1 112.3(5) . .
N2 C6 C7 122.7(5) . .
C1 C6 C7 124.9(5) . .
C6 C7 H7A 109.5 . .
C6 C7 H7B 109.5 . .
H7A C7 H7B 109.5 . .
C6 C7 H7C 109.5 . .
H7A C7 H7C 109.5 . .
H7B C7 H7C 109.5 . .
N3 C8 C5 112.2(5) . .
N3 C8 C9 124.3(5) . .
C5 C8 C9 123.5(5) . .
C8 C9 H9A 109.5 . .
C8 C9 H9B 109.5 . .
H9A C9 H9B 109.5 . .
C8 C9 H9C 109.5 . .
H9A C9 H9C 109.5 . .
H9B C9 H9C 109.5 . .
O5 C10 H10A 109.5 . .
O5 C10 H10B 109.5 . .
H10A C10 H10B 109.5 . .
O5 C10 H10C 109.5 . .
H10A C10 H10C 109.5 . .
H10B C10 H10C 109.5 . .
N4 C11 C12 119.0(6) . .
N4 C11 C16 110.8(5) . .
C12 C11 C16 130.3(6) . .
C13 C12 C11 118.9(6) . .
C13 C12 H12A 120.6 . .
C11 C12 H12A 120.6 . .
C12 C13 C14 121.8(6) . .
C12 C13 H13A 119.1 . .
C14 C13 H13A 119.1 . .
C15 C14 C13 118.1(6) . .
C15 C14 H14A 120.9 . .
C13 C14 H14A 120.9 . .
N4 C15 C14 118.8(6) . .
N4 C15 C18 110.6(5) . .
C14 C15 C18 130.6(6) . .
N5 C16 C11 111.8(5) . .
N5 C16 C17 121.5(5) . .
C11 C16 C17 126.7(5) . .
C16 C17 H17A 109.5 . .
C16 C17 H17B 109.5 . .
H17A C17 H17B 109.5 . .
C16 C17 H17C 109.5 . .
H17A C17 H17C 109.5 . .
H17B C17 H17C 109.5 . .
N6 C18 C15 112.5(5) . .
N6 C18 C19 123.0(6) . .
C15 C18 C19 124.3(5) . .
C18 C19 H19A 109.5 . .
C18 C19 H19B 109.5 . .
H19A C19 H19B 109.5 . .
C18 C19 H19C 109.5 . .
H19A C19 H19C 109.5 . .
H19B C19 H19C 109.5 . .
O8 C20 H20A 109.5 . .
O8 C20 H20B 109.5 . .
H20A C20 H20B 109.5 . .
O8 C20 H20C 109.5 . .
H20A C20 H20C 109.5 . .
H20B C20 H20C 109.5 . .

loop_
_geom_bond_atom_site_label_1
_geom_bond_atom_site_label_2
_geom_bond_distance
_geom_bond_site_symmetry_2
Ni1 N1 1.812(5) .
Ni1 O3 1.853(4) 2_656
Ni1 N2 1.885(5) .
Ni1 N3 1.902(5) .
Ni2 O6 2.030(4) .
Ni2 O1 2.042(4) .
Ni2 O3 2.060(4) 2_656
Ni2 O4 2.068(4) .
Ni2 O5 2.076(4) .
Ni2 O3 2.121(4) .
Ni3 N4 1.789(5) .
Ni3 O4 1.868(4) .
Ni3 N6 1.874(5) .
Ni3 N5 1.880(5) .
Ni4 O2 2.027(4) 2_656
Ni4 O7 2.034(4) .
Ni4 O8 2.075(4) .
Ni4 O13 2.086(4) .
Ni4 O10 2.088(4) .
Ni4 O4 2.100(4) .
O1 N2 1.344(6) .
O2 N3 1.332(6) .
O2 Ni4 2.027(4) 2_656
O3 Ni1 1.853(4) 2_656
O3 Ni2 2.060(4) 2_656
O3 H3 0.90(2) .
O4 H4 0.89(2) .
O5 C10 1.425(7) .
O5 H5 0.90(2) .
O6 N5 1.326(6) .
O7 N6 1.321(6) .
O8 C20 1.413(8) .
O8 H8 1.012(18) .
O10 N7 1.250(7) .
O11 N7 1.259(7) .
O12 N7 1.238(7) .
O13 N8 1.262(9) .
O14 N8 1.310(11) .
O15 N8 1.137(10) .
N1 C5 1.328(7) .
N1 C1 1.350(7) .
N2 C6 1.303(7) .
N3 C8 1.309(7) .
N4 C11 1.340(8) .
N4 C15 1.359(7) .
N5 C16 1.321(7) .
N6 C18 1.314(7) .
C1 C2 1.395(8) .
C1 C6 1.457(8) .
C2 C3 1.382(8) .
C2 H2A 0.9500 .
C3 C4 1.390(8) .
C3 H3A 0.9500 .
C4 C5 1.395(8) .
C4 H4A 0.9500 .
C5 C8 1.457(8) .
C6 C7 1.487(7) .
C7 H7A 0.9800 .
C7 H7B 0.9800 .
C7 H7C 0.9800 .
C8 C9 1.497(8) .
C9 H9A 0.9800 .
C9 H9B 0.9800 .
C9 H9C 0.9800 .
C10 H10A 0.9800 .
C10 H10B 0.9800 .
C10 H10C 0.9800 .
C11 C12 1.389(8) .
C11 C16 1.468(8) .
C12 C13 1.357(9) .
C12 H12A 0.9500 .
C13 C14 1.393(9) .
C13 H13A 0.9500 .
C14 C15 1.382(8) .
C14 H14A 0.9500 .
C15 C18 1.448(8) .
C16 C17 1.504(8) .
C17 H17A 0.9800 .
C17 H17B 0.9800 .
C17 H17C 0.9800 .
C18 C19 1.496(8) .
C19 H19A 0.9800 .
C19 H19B 0.9800 .
C19 H19C 0.9800 .
C20 H20A 0.9800 .
C20 H20B 0.9800 .
C20 H20C 0.9800 .
O1S C1S 1.530(14) .

loop_
_platon_squeeze_void_nr
_platon_squeeze_void_average_x
_platon_squeeze_void_average_y
_platon_squeeze_void_average_z
_platon_squeeze_void_volume
_platon_squeeze_void_count_electrons
1 0.000 -0.017 0.000 274.8 98.7
